data_4310871
loop_
_publ_author_name
'Richard D. Adams'
'Shaobin Miao'
'Mark D. Smith'
'Horatio Farach'
'Charles Edwin Webster'
'Josiah Manson'
'Michael B. Hall'

_publ_section_title
;
 Nickel-Manganese Sulfido Carbonyl Cluster Complexes. Synthesis,
 Structure, and Properties of the Unusual Paramagnetic Complexes
 Cp2Ni2Mn(CO)3(\m3-E)2, E = S, Se
;
_journal_name_full 'Inorganic Chemistry'
_journal_page_first 2515
_journal_page_last 2525
_journal_paper_doi 10.1021/ic0354419
_journal_volume 43
_journal_year 2004
_chemical_formula_sum 'C16 H10 Mn2 Ni2 O6 S7'
_chemical_formula_weight 749.96
_chemical_name_systematic
; 
 ? 
;
_space_group_IT_number 37
_symmetry_cell_setting orthorhombic
_symmetry_space_group_name_Hall 'C 2 -2c'
_symmetry_space_group_name_H-M 'C c c 2'
_atom_sites_solution_hydrogens geom
_atom_sites_solution_primary direct
_atom_sites_solution_secondary difmap
_audit_creation_method SHELXL-97
_cell_angle_alpha 90.00
_cell_angle_beta 90.00
_cell_angle_gamma 90.00
_cell_formula_units_Z 4
_cell_length_a 16.7406(11)
_cell_length_b 19.2196(12)
_cell_length_c 7.8675(5)
_cell_measurement_reflns_used 2906
_cell_measurement_temperature 296(2)
_cell_measurement_theta_max 26.39
_cell_measurement_theta_min 3.05
_cell_volume 2531.3(3)
_computing_cell_refinement 'SAINT+ NT V6.02a (Bruker, 1998)'
_computing_data_collection 'SMART NT V5.619 (Bruker, 2000)'
_computing_data_reduction 'SAINT+ NT V6.02a'
_computing_molecular_graphics 'SHELXTL V5.1 (Sheldrick, 1997)'
_computing_publication_material 'SHELXTL V5.1'
_computing_structure_refinement 'SHELXL-97 (Sheldrick, 1997)'
_computing_structure_solution 'SHELXS-97 (Sheldrick, 1990)'
_diffrn_ambient_temperature 296(2)
_diffrn_measured_fraction_theta_full 0.996
_diffrn_measured_fraction_theta_max 0.996
_diffrn_measurement_device_type 'Bruker SMART APEX CCD diffractometer'
_diffrn_measurement_method 'omega scans'
_diffrn_radiation_monochromator graphite
_diffrn_radiation_source 'fine-focus sealed tube'
_diffrn_radiation_type MoK\a
_diffrn_radiation_wavelength 0.71073
_diffrn_reflns_av_R_equivalents 0.0282
_diffrn_reflns_av_sigmaI/netI 0.0445
_diffrn_reflns_limit_h_max 22
_diffrn_reflns_limit_h_min -19
_diffrn_reflns_limit_k_max 25
_diffrn_reflns_limit_k_min -23
_diffrn_reflns_limit_l_max 10
_diffrn_reflns_limit_l_min -10
_diffrn_reflns_number 9460
_diffrn_reflns_theta_full 28.31
_diffrn_reflns_theta_max 28.31
_diffrn_reflns_theta_min 1.61
_diffrn_standards_decay_% <1%
_exptl_absorpt_coefficient_mu 3.048
_exptl_absorpt_correction_T_max 1.0000
_exptl_absorpt_correction_T_min 0.7335
_exptl_absorpt_correction_type multi-scan
_exptl_absorpt_process_details '(SADABS, Bruker, 1997)'
_exptl_crystal_colour darkred
_exptl_crystal_density_diffrn 1.968
_exptl_crystal_density_meas 0
_exptl_crystal_density_method 'not measured'
_exptl_crystal_description plate
_exptl_crystal_F_000 1488
_exptl_crystal_size_max 0.50
_exptl_crystal_size_mid 0.10
_exptl_crystal_size_min 0.06
_refine_diff_density_max 0.405
_refine_diff_density_min -0.298
_refine_diff_density_rms 0.063
_refine_ls_abs_structure_details 'Flack H D (1983), Acta Cryst. A39, 876-881'
_refine_ls_abs_structure_Flack 0.024(14)
_refine_ls_extinction_method none
_refine_ls_goodness_of_fit_ref 1.040
_refine_ls_hydrogen_treatment mixed
_refine_ls_matrix_type full
_refine_ls_number_parameters 170
_refine_ls_number_reflns 3130
_refine_ls_number_restraints 1
_refine_ls_restrained_S_all 1.040
_refine_ls_R_factor_all 0.0362
_refine_ls_R_factor_gt 0.0316
_refine_ls_shift/su_max 0.002
_refine_ls_shift/su_mean 0.000
_refine_ls_structure_factor_coef Fsqd
_refine_ls_weighting_details 'calc w=1/[\s^2^(Fo^2^)+(0.0182P)^2^+0.3623P] where P=(Fo^2^+2Fc^2^)/3'
_refine_ls_weighting_scheme calc
_refine_ls_wR_factor_gt 0.0638
_refine_ls_wR_factor_ref 0.0657
_reflns_number_gt 2836
_reflns_number_total 3130
_reflns_threshold_expression >2sigma(I)
_cod_data_source_file ic0354419si20031216_110714.cif
_cod_data_source_block miaoii4s
_cod_depositor_comments
;
The following automatic conversions were performed:
'_symmetry_cell_setting' value 'Orthorhombic' changed to 'orthorhombic'
according to '/home/saulius/struct/CIF-dictionaries/cif_core.dic'
dictionary named 'cif_core.dic' version 2.4.1 from 2010-06-29.

Automatic conversion script
Id: cif_fix_enum 1527 2010-12-29 10:47:43Z saulius 
;
_cod_database_code 4310871

loop_
_symmetry_equiv_pos_as_xyz
'x, y, z'
'-x, -y, z'
'x, -y, z+1/2'
'-x, y, z+1/2'
'x+1/2, y+1/2, z'
'-x+1/2, -y+1/2, z'
'x+1/2, -y+1/2, z+1/2'
'-x+1/2, y+1/2, z+1/2'

loop_
_atom_site_label
_atom_site_type_symbol
_atom_site_fract_x
_atom_site_fract_y
_atom_site_fract_z
_atom_site_U_iso_or_equiv
_atom_site_adp_type
_atom_site_occupancy
_atom_site_symmetry_multiplicity
_atom_site_calc_flag
_atom_site_refinement_flags
_atom_site_disorder_assembly
_atom_site_disorder_group
Ni1 Ni 0.15931(3) 0.35570(2) 1.01125(4) 0.04841(12) Uani 1 1 d . . .
Mn1 Mn 0.14745(3) 0.18011(3) 0.81944(8) 0.05296(15) Uani 1 1 d . . .
S1 S 0.18719(5) 0.24703(4) 1.05483(10) 0.04331(17) Uani 1 1 d . . .
S2 S 0.22112(6) 0.35889(4) 0.77039(11) 0.0523(2) Uani 1 1 d . . .
S3 S 0.16222(5) 0.27488(5) 0.64343(11) 0.0540(2) Uani 1 1 d . . .
S4 S 0.2500 0.2500 0.46817(14) 0.0645(4) Uani 1 2 d S . .
O10 O 0.1001(3) 0.0915(2) 0.5279(7) 0.141(2) Uani 1 1 d . . .
O11 O 0.1234(3) 0.0655(2) 1.0662(6) 0.1235(15) Uani 1 1 d . . .
O12 O -0.0200(2) 0.2221(3) 0.8693(6) 0.1190(15) Uani 1 1 d . . .
C1 C 0.0893(3) 0.4474(2) 1.0120(6) 0.0754(13) Uani 1 1 d . . .
C2 C 0.1622(4) 0.4592(3) 1.0939(7) 0.0828(15) Uani 1 1 d . . .
C3 C 0.1672(4) 0.4161(3) 1.2330(6) 0.0866(17) Uani 1 1 d . . .
C4 C 0.0993(4) 0.3757(3) 1.2335(6) 0.0888(19) Uani 1 1 d . . .
C5 C 0.0496(4) 0.3983(3) 1.1033(7) 0.0866(17) Uani 1 1 d . . .
C10 C 0.1177(3) 0.1263(2) 0.6398(7) 0.0851(14) Uani 1 1 d . . .
C11 C 0.1331(3) 0.1087(2) 0.9712(6) 0.0772(12) Uani 1 1 d . . .
C12 C 0.0449(3) 0.2066(3) 0.8525(7) 0.0781(13) Uani 1 1 d . . .
H1 H 0.077(3) 0.465(2) 0.918(6) 0.087(15) Uiso 1 1 d . . .
H2 H 0.202(2) 0.486(2) 1.066(6) 0.069(14) Uiso 1 1 d . . .
H3 H 0.214(2) 0.415(2) 1.282(6) 0.059(12) Uiso 1 1 d . . .
H4 H 0.087(2) 0.345(2) 1.309(6) 0.080(14) Uiso 1 1 d . . .
H5 H 0.009(4) 0.386(3) 1.088(9) 0.09(2) Uiso 1 1 d . . .

loop_
_atom_site_aniso_label
_atom_site_aniso_U_11
_atom_site_aniso_U_22
_atom_site_aniso_U_33
_atom_site_aniso_U_23
_atom_site_aniso_U_13
_atom_site_aniso_U_12
Ni1 0.0692(3) 0.0379(2) 0.0381(2) 0.00818(18) 0.01566(19) 0.02347(18)
Mn1 0.0614(3) 0.0451(3) 0.0524(3) 0.0073(2) -0.0151(3) 0.0031(2)
S1 0.0581(4) 0.0356(4) 0.0362(3) 0.0074(3) 0.0049(3) 0.0130(3)
S2 0.0795(6) 0.0362(4) 0.0414(4) 0.0102(3) 0.0192(4) 0.0205(4)
S3 0.0655(5) 0.0570(5) 0.0394(4) 0.0094(4) -0.0047(4) 0.0233(4)
S4 0.0934(10) 0.0698(8) 0.0301(5) 0.000 0.000 0.0301(8)
O10 0.211(5) 0.084(3) 0.127(3) -0.028(2) -0.102(4) 0.000(3)
O11 0.157(3) 0.075(2) 0.139(3) 0.052(3) -0.023(3) -0.030(3)
O12 0.062(2) 0.155(4) 0.140(4) 0.045(3) 0.011(2) 0.010(2)
C1 0.107(3) 0.061(3) 0.058(2) 0.016(2) 0.019(2) 0.051(2)
C2 0.123(4) 0.041(2) 0.085(3) -0.014(2) 0.034(3) 0.021(3)
C3 0.118(5) 0.087(4) 0.054(3) -0.024(3) -0.005(3) 0.049(3)
C4 0.141(5) 0.070(3) 0.056(3) 0.023(2) 0.053(3) 0.045(3)
C5 0.083(4) 0.087(4) 0.090(4) 0.003(3) 0.036(3) 0.039(3)
C10 0.108(3) 0.064(3) 0.083(3) -0.001(3) -0.045(3) 0.001(3)
C11 0.093(3) 0.053(2) 0.086(3) 0.014(2) -0.015(2) -0.013(2)
C12 0.062(3) 0.085(3) 0.087(3) 0.028(2) -0.010(2) -0.005(2)

loop_
_atom_type_symbol
_atom_type_description
_atom_type_scat_dispersion_real
_atom_type_scat_dispersion_imag
_atom_type_scat_source
C C 0.0033 0.0016 'International Tables Vol C Tables 4.2.6.8 and 6.1.1.4'
H H 0.0000 0.0000 'International Tables Vol C Tables 4.2.6.8 and 6.1.1.4'
O O 0.0106 0.0060 'International Tables Vol C Tables 4.2.6.8 and 6.1.1.4'
S S 0.1246 0.1234 'International Tables Vol C Tables 4.2.6.8 and 6.1.1.4'
Mn Mn 0.3368 0.7283 'International Tables Vol C Tables 4.2.6.8 and 6.1.1.4'
Ni Ni 0.3393 1.1124 'International Tables Vol C Tables 4.2.6.8 and 6.1.1.4'

loop_
_geom_angle_atom_site_label_1
_geom_angle_atom_site_label_2
_geom_angle_atom_site_label_3
_geom_angle
_geom_angle_site_symmetry_1
_geom_angle_site_symmetry_3
_geom_angle_publ_flag
C4 Ni1 C2 64.4(2) . . ?
C4 Ni1 C3 38.7(2) . . ?
C2 Ni1 C3 38.3(2) . . ?
C4 Ni1 C1 64.59(18) . . ?
C2 Ni1 C1 38.8(2) . . ?
C3 Ni1 C1 64.7(2) . . ?
C4 Ni1 C5 38.7(2) . . ?
C2 Ni1 C5 63.3(3) . . ?
C3 Ni1 C5 63.9(3) . . ?
C1 Ni1 C5 37.3(2) . . ?
C4 Ni1 S2 167.51(15) . . ?
C2 Ni1 S2 103.55(15) . . ?
C3 Ni1 S2 133.1(2) . . ?
C1 Ni1 S2 104.12(12) . . ?
C5 Ni1 S2 134.27(16) . . ?
C4 Ni1 S1 98.70(14) . . ?
C2 Ni1 S1 149.49(17) . . ?
C3 Ni1 S1 112.79(16) . . ?
C1 Ni1 S1 157.12(15) . . ?
C5 Ni1 S1 120.05(18) . . ?
S2 Ni1 S1 93.61(3) . . ?
C12 Mn1 C10 90.7(2) . . ?
C12 Mn1 C11 89.6(2) . . ?
C10 Mn1 C11 92.5(2) . . ?
C12 Mn1 S3 88.02(15) . . ?
C10 Mn1 S3 90.69(16) . . ?
C11 Mn1 S3 176.04(17) . . ?
C12 Mn1 S1 90.06(17) . . ?
C10 Mn1 S1 178.52(15) . . ?
C11 Mn1 S1 86.22(15) . . ?
S3 Mn1 S1 90.61(4) . . ?
C12 Mn1 S2 177.48(16) . 6 ?
C10 Mn1 S2 86.99(18) . 6 ?
C11 Mn1 S2 89.47(16) . 6 ?
S3 Mn1 S2 93.03(4) . 6 ?
S1 Mn1 S2 92.22(3) . 6 ?
S1 S1 Ni1 99.37(6) 6 . ?
S1 S1 Mn1 108.20(3) 6 . ?
Ni1 S1 Mn1 109.98(4) . . ?
S3 S2 Ni1 99.64(5) . . ?
S3 S2 Mn1 105.47(4) . 6 ?
Ni1 S2 Mn1 107.14(4) . 6 ?
S4 S3 S2 99.10(5) . . ?
S4 S3 Mn1 107.11(4) . . ?
S2 S3 Mn1 111.46(4) . . ?
S3 S4 S3 96.52(6) 6 . ?
C5 C1 C2 107.2(5) . . ?
C5 C1 Ni1 72.2(3) . . ?
C2 C1 Ni1 69.7(2) . . ?
C3 C2 C1 108.8(6) . . ?
C3 C2 Ni1 71.1(3) . . ?
C1 C2 Ni1 71.5(3) . . ?
C4 C3 C2 107.0(5) . . ?
C4 C3 Ni1 68.9(3) . . ?
C2 C3 Ni1 70.6(3) . . ?
C3 C4 C5 108.5(5) . . ?
C3 C4 Ni1 72.5(2) . . ?
C5 C4 Ni1 74.0(3) . . ?
C1 C5 C4 108.2(6) . . ?
C1 C5 Ni1 70.5(3) . . ?
C4 C5 Ni1 67.4(3) . . ?
O10 C10 Mn1 178.6(5) . . ?
O11 C11 Mn1 178.7(5) . . ?
O12 C12 Mn1 178.0(5) . . ?

loop_
_geom_bond_atom_site_label_1
_geom_bond_atom_site_label_2
_geom_bond_distance
_geom_bond_site_symmetry_2
_geom_bond_publ_flag
Ni1 C4 2.053(4) . ?
Ni1 C2 2.093(5) . ?
Ni1 C3 2.099(5) . ?
Ni1 C1 2.117(4) . ?
Ni1 C5 2.138(5) . ?
Ni1 S2 2.1599(9) . ?
Ni1 S1 2.1675(9) . ?
Mn1 C12 1.809(5) . ?
Mn1 C10 1.821(5) . ?
Mn1 C11 1.835(5) . ?
Mn1 S3 2.3014(11) . ?
Mn1 S1 2.3508(11) . ?
Mn1 S2 2.3563(11) 6 ?
S1 S1 2.1061(17) 6 ?
S2 S3 2.1393(14) . ?
S2 Mn1 2.3563(11) 6 ?
S3 S4 2.0710(11) . ?
S4 S3 2.0710(11) 6 ?
O10 C10 1.144(6) . ?
O11 C11 1.128(6) . ?
O12 C12 1.135(5) . ?
C1 C5 1.360(7) . ?
C1 C2 1.398(7) . ?
C2 C3 1.376(8) . ?
C3 C4 1.375(9) . ?
C4 C5 1.390(8) . ?
